data_7201289
loop_
_publ_author_name
'Katsenis, Athanassios D.'
'Inglis, Ross'
'Slawin, Alexandra M. Z.'
'Kessler, Vadim G.'
'Brechin, Euan K.'
'Papaefstathiou, Giannis S.'

_publ_section_title
;
 Transforming the cube: a tetranuclear cobalt(II) cubane cluster and
 its transformation to a dimer of dimers
;
_journal_issue 10
_journal_name_full CrystEngComm
_journal_page_first 2117
_journal_paper_doi 10.1039/b907546c
_journal_volume 11
_journal_year 2009
_chemical_formula_sum 'C44 H38 Co4 N12 O21'
_chemical_formula_weight 1306.58
_chemical_name_systematic
;
?
;
_space_group_IT_number 14
_symmetry_cell_setting monoclinic
_symmetry_space_group_name_Hall '-P 2ybc'
_symmetry_space_group_name_H-M 'P 1 21/c 1'
_atom_sites_solution_hydrogens geom
_atom_sites_solution_primary direct
_atom_sites_solution_secondary difmap
_audit_creation_method SHELXL-97
_cell_angle_alpha 90.00
_cell_angle_beta 105.455(2)
_cell_angle_gamma 90.00
_cell_formula_units_Z 4
_cell_length_a 20.4504(18)
_cell_length_b 12.7826(11)
_cell_length_c 20.0563(17)
_cell_measurement_reflns_used 8669
_cell_measurement_temperature 298(2)
_cell_measurement_theta_max 28.36
_cell_measurement_theta_min 1.03
_cell_volume 5053.3(8)
_computing_cell_refinement 'Bruker SAINTPLUS'
_computing_data_collection 'Bruker SMART'
_computing_data_reduction 'Bruker SAINTPLUS'
_computing_molecular_graphics 'Bruker SHELXTL 5.31'
_computing_publication_material 'Bruker SHELXTL 5.31'
_computing_structure_refinement 'SHELXL-97 (Sheldrick, 2008)'
_computing_structure_solution 'SHELXS-97 (Sheldrick, 2008)'
_diffrn_ambient_temperature 298(2)
_diffrn_measured_fraction_theta_full 0.946
_diffrn_measured_fraction_theta_max 0.946
_diffrn_measurement_device_type 'Bruker SMART CCD 1k'
_diffrn_measurement_method 'Bruker SMART'
_diffrn_radiation_monochromator graphite
_diffrn_radiation_source 'fine-focus sealed tube'
_diffrn_radiation_type MoK\a
_diffrn_radiation_wavelength 0.71073
_diffrn_reflns_av_R_equivalents 0.0264
_diffrn_reflns_av_sigmaI/netI 0.0356
_diffrn_reflns_limit_h_max 27
_diffrn_reflns_limit_h_min -20
_diffrn_reflns_limit_k_max 16
_diffrn_reflns_limit_k_min -16
_diffrn_reflns_limit_l_max 26
_diffrn_reflns_limit_l_min -25
_diffrn_reflns_number 29350
_diffrn_reflns_theta_full 28.36
_diffrn_reflns_theta_max 28.36
_diffrn_reflns_theta_min 1.03
_exptl_absorpt_coefficient_mu 1.384
_exptl_absorpt_correction_T_max 0.8193
_exptl_absorpt_correction_T_min 0.6074
_exptl_absorpt_correction_type empirical
_exptl_absorpt_process_details 'Bruker SADABS'
_exptl_crystal_colour Purple
_exptl_crystal_density_diffrn 1.717
_exptl_crystal_density_meas ?
_exptl_crystal_density_method .
_exptl_crystal_description block
_exptl_crystal_F_000 2648
_exptl_crystal_size_max 0.40
_exptl_crystal_size_mid 0.25
_exptl_crystal_size_min 0.15
_refine_diff_density_max 0.927
_refine_diff_density_min -0.696
_refine_diff_density_rms 0.100
_refine_ls_extinction_coef none
_refine_ls_extinction_method none
_refine_ls_goodness_of_fit_ref 1.061
_refine_ls_hydrogen_treatment constr
_refine_ls_matrix_type full
_refine_ls_number_parameters 731
_refine_ls_number_reflns 11941
_refine_ls_number_restraints 0
_refine_ls_restrained_S_all 1.061
_refine_ls_R_factor_all 0.0778
_refine_ls_R_factor_gt 0.0554
_refine_ls_shift/su_max 0.000
_refine_ls_shift/su_mean 0.000
_refine_ls_structure_factor_coef Fsqd
_refine_ls_weighting_details 'calc w=1/[\s^2^(Fo^2^)+(0.0401P)^2^+18.7219P] where P=(Fo^2^+2Fc^2^)/3'
_refine_ls_weighting_scheme calc
_refine_ls_wR_factor_gt 0.1232
_refine_ls_wR_factor_ref 0.1369
_reflns_number_gt 9163
_reflns_number_total 11941
_reflns_threshold_expression >2\s(I)
_cod_data_source_file b907546c.txt
_cod_data_source_block tdk408
_cod_depositor_comments
;
The following automatic conversions were performed:
'_symmetry_cell_setting' value 'Monoclinic' changed to 'monoclinic'
according to '/home/saulius/struct/CIF-dictionaries/cif_core.dic'
dictionary named 'cif_core.dic' version 2.4.1 from
2010-06-29.

'_exptl_absorpt_correction_type' value 'Empirical' changed to
'empirical' according to
'/home/saulius/struct/CIF-dictionaries/cif_core.dic' dictionary named
'cif_core.dic' version 2.4.1 from 2010-06-29.

Automatic conversion script
Id: cif_fix_enum 1527 2010-12-29 10:47:43Z saulius 
;
_cod_original_sg_symbol_H-M P2(1)/c
_cod_database_code 7201289

loop_
_symmetry_equiv_pos_as_xyz
'x, y, z'
'-x, y+1/2, -z+1/2'
'-x, -y, -z'
'x, -y-1/2, z-1/2'

loop_
_atom_site_label
_atom_site_type_symbol
_atom_site_fract_x
_atom_site_fract_y
_atom_site_fract_z
_atom_site_U_iso_or_equiv
_atom_site_adp_type
_atom_site_occupancy
_atom_site_symmetry_multiplicity
_atom_site_calc_flag
_atom_site_refinement_flags
_atom_site_disorder_assembly
_atom_site_disorder_group
Co1 Co 0.15474(3) 0.42237(4) 0.21580(3) 0.02556(12) Uani 1 1 d . . .
Co2 Co 0.27083(3) 0.60182(4) 0.27447(3) 0.02583(12) Uani 1 1 d . . .
Co3 Co 0.30942(3) 0.35986(4) 0.26380(3) 0.02576(12) Uani 1 1 d . . .
Co4 Co 0.25488(3) 0.49881(4) 0.12646(3) 0.02615(12) Uani 1 1 d . . .
C1 C 0.0997(2) 0.2346(4) 0.2837(3) 0.0406(10) Uani 1 1 d . . .
H1 H 0.0731 0.2207 0.2392 0.049 Uiso 1 1 calc R . .
C2 C 0.0918(3) 0.1730(4) 0.3373(3) 0.0489(12) Uani 1 1 d . . .
H2 H 0.0609 0.1180 0.3292 0.059 Uiso 1 1 calc R . .
C3 C 0.1304(3) 0.1948(4) 0.4026(3) 0.0514(13) Uani 1 1 d . . .
H3 H 0.1246 0.1565 0.4401 0.062 Uiso 1 1 calc R . .
C4 C 0.1779(2) 0.2734(4) 0.4128(2) 0.0434(11) Uani 1 1 d . . .
H4 H 0.2060 0.2869 0.4567 0.052 Uiso 1 1 calc R . .
C5 C 0.1830(2) 0.3320(3) 0.3566(2) 0.0316(8) Uani 1 1 d . . .
C6 C 0.2315(2) 0.4263(3) 0.36484(19) 0.0305(8) Uani 1 1 d . . .
C7 C 0.3038(2) 0.3993(3) 0.4073(2) 0.0351(9) Uani 1 1 d . . .
C8 C 0.3258(3) 0.4133(4) 0.4783(2) 0.0512(12) Uani 1 1 d . . .
H8 H 0.2961 0.4376 0.5028 0.061 Uiso 1 1 calc R . .
C9 C 0.3927(3) 0.3903(5) 0.5123(3) 0.0664(17) Uani 1 1 d . . .
H9 H 0.4083 0.3981 0.5600 0.080 Uiso 1 1 calc R . .
C10 C 0.4357(3) 0.3557(5) 0.4745(3) 0.0672(17) Uani 1 1 d . . .
H10 H 0.4808 0.3407 0.4964 0.081 Uiso 1 1 calc R . .
C11 C 0.4111(2) 0.3437(4) 0.4041(3) 0.0493(12) Uani 1 1 d . . .
H11 H 0.4400 0.3197 0.3787 0.059 Uiso 1 1 calc R . .
C12 C 0.0334(2) 0.3333(4) 0.1021(2) 0.0444(11) Uani 1 1 d . . .
H12 H 0.0072 0.3808 0.1189 0.053 Uiso 1 1 calc R . .
C13 C 0.0019(3) 0.2688(5) 0.0482(3) 0.0564(14) Uani 1 1 d . . .
H13 H -0.0448 0.2722 0.0294 0.068 Uiso 1 1 calc R . .
C14 C 0.0396(3) 0.2002(5) 0.0228(3) 0.0567(14) Uani 1 1 d . . .
H14 H 0.0190 0.1556 -0.0133 0.068 Uiso 1 1 calc R . .
C15 C 0.1089(3) 0.1973(4) 0.0511(2) 0.0454(11) Uani 1 1 d . . .
H15 H 0.1357 0.1516 0.0337 0.054 Uiso 1 1 calc R . .
C16 C 0.1383(2) 0.2637(3) 0.1063(2) 0.0311(8) Uani 1 1 d . . .
C17 C 0.21328(19) 0.2608(3) 0.14375(19) 0.0273(8) Uani 1 1 d . . .
C18 C 0.2251(2) 0.1772(3) 0.2023(2) 0.0290(8) Uani 1 1 d . . .
C19 C 0.1943(2) 0.0806(3) 0.1922(3) 0.0428(10) Uani 1 1 d . . .
H19 H 0.1663 0.0621 0.1492 0.051 Uiso 1 1 calc R . .
C20 C 0.2057(3) 0.0119(4) 0.2472(3) 0.0493(12) Uani 1 1 d . . .
H20 H 0.1842 -0.0529 0.2420 0.059 Uiso 1 1 calc R . .
C21 C 0.2484(3) 0.0392(4) 0.3090(3) 0.0471(12) Uani 1 1 d . . .
H21 H 0.2569 -0.0069 0.3463 0.057 Uiso 1 1 calc R . .
C22 C 0.2789(2) 0.1363(3) 0.3157(2) 0.0393(10) Uani 1 1 d . . .
H22 H 0.3087 0.1547 0.3578 0.047 Uiso 1 1 calc R . .
C23 C 0.1815(2) 0.7571(3) 0.3260(2) 0.0362(9) Uani 1 1 d . . .
H23 H 0.2159 0.7545 0.3670 0.043 Uiso 1 1 calc R . .
C24 C 0.1238(2) 0.8134(4) 0.3246(2) 0.0428(11) Uani 1 1 d . . .
H24 H 0.1187 0.8466 0.3642 0.051 Uiso 1 1 calc R . .
C25 C 0.0738(2) 0.8192(4) 0.2635(3) 0.0430(10) Uani 1 1 d . . .
H25 H 0.0344 0.8570 0.2612 0.052 Uiso 1 1 calc R . .
C26 C 0.0822(2) 0.7689(3) 0.2055(2) 0.0359(9) Uani 1 1 d . . .
H26 H 0.0493 0.7736 0.1635 0.043 Uiso 1 1 calc R . .
C27 C 0.14107(19) 0.7111(3) 0.21113(19) 0.0264(7) Uani 1 1 d . . .
C28 C 0.15291(18) 0.6476(3) 0.15145(18) 0.0248(7) Uani 1 1 d . . .
C29 C 0.1901(2) 0.7094(3) 0.10718(19) 0.0293(8) Uani 1 1 d . . .
C30 C 0.1683(2) 0.8090(3) 0.0825(2) 0.0396(10) Uani 1 1 d . . .
H30 H 0.1324 0.8414 0.0947 0.048 Uiso 1 1 calc R . .
C31 C 0.2015(3) 0.8585(4) 0.0396(3) 0.0500(12) Uani 1 1 d . . .
H31 H 0.1876 0.9244 0.0217 0.060 Uiso 1 1 calc R . .
C32 C 0.2549(3) 0.8093(4) 0.0236(3) 0.0487(12) Uani 1 1 d . . .
H32 H 0.2782 0.8418 -0.0046 0.058 Uiso 1 1 calc R . .
C33 C 0.2734(2) 0.7112(4) 0.0500(2) 0.0399(10) Uani 1 1 d . . .
H33 H 0.3096 0.6781 0.0388 0.048 Uiso 1 1 calc R . .
C34 C 0.3278(2) 0.8154(3) 0.2368(3) 0.0444(11) Uani 1 1 d . . .
H34 H 0.2930 0.8459 0.2520 0.053 Uiso 1 1 calc R . .
C35 C 0.3713(3) 0.8788(4) 0.2147(3) 0.0552(14) Uani 1 1 d . . .
H35 H 0.3664 0.9511 0.2151 0.066 Uiso 1 1 calc R . .
C36 C 0.4221(3) 0.8349(4) 0.1920(3) 0.0609(15) Uani 1 1 d . . .
H36 H 0.4518 0.8770 0.1760 0.073 Uiso 1 1 calc R . .
C37 C 0.4291(2) 0.7268(4) 0.1928(3) 0.0491(12) Uani 1 1 d . . .
H37 H 0.4640 0.6950 0.1785 0.059 Uiso 1 1 calc R . .
C38 C 0.3825(2) 0.6678(3) 0.2158(2) 0.0319(8) Uani 1 1 d . . .
C39 C 0.38840(19) 0.5468(3) 0.2217(2) 0.0302(8) Uani 1 1 d . . .
C40 C 0.4032(2) 0.4975(3) 0.1578(2) 0.0348(9) Uani 1 1 d . . .
C41 C 0.4685(2) 0.4743(4) 0.1543(3) 0.0503(12) Uani 1 1 d . . .
H41 H 0.5060 0.4886 0.1911 0.060 Uiso 1 1 calc R . .
C42 C 0.4758(3) 0.4292(5) 0.0941(4) 0.0721(19) Uani 1 1 d . . .
H42 H 0.5188 0.4127 0.0898 0.086 Uiso 1 1 calc R . .
C43 C 0.4198(3) 0.4089(5) 0.0407(3) 0.0702(17) Uani 1 1 d . . .
H43 H 0.4248 0.3784 0.0002 0.084 Uiso 1 1 calc R . .
C44 C 0.3567(3) 0.4334(4) 0.0468(3) 0.0514(12) Uani 1 1 d . . .
H44 H 0.3188 0.4199 0.0103 0.062 Uiso 1 1 calc R . .
N1 N 0.14424(17) 0.3138(3) 0.29315(17) 0.0314(7) Uani 1 1 d . . .
N2 N 0.34588(18) 0.3660(3) 0.37105(18) 0.0364(8) Uani 1 1 d . . .
N3 N 0.10094(17) 0.3302(3) 0.13155(17) 0.0327(7) Uani 1 1 d . . .
N4 N 0.26679(17) 0.2054(2) 0.26299(17) 0.0300(7) Uani 1 1 d . . .
N5 N 0.19028(16) 0.7059(2) 0.27053(16) 0.0274(7) Uani 1 1 d . . .
N6 N 0.24132(17) 0.6609(3) 0.09131(16) 0.0304(7) Uani 1 1 d . . .
N7 N 0.33319(17) 0.7098(3) 0.23755(18) 0.0314(7) Uani 1 1 d . . .
N8 N 0.34863(19) 0.4772(3) 0.10581(19) 0.0367(8) Uani 1 1 d . . .
N10 N 0.3787(3) 0.6850(4) 0.3977(2) 0.0645(13) Uani 1 1 d . . .
N20 N 0.3947(2) 0.1948(3) 0.2290(2) 0.0478(10) Uani 1 1 d . . .
N30 N 0.1665(2) 0.5185(3) -0.01471(19) 0.0475(10) Uani 1 1 d . . .
O1 O 0.23463(12) 0.45616(19) 0.30060(12) 0.0216(5) Uani 1 1 d . . .
O2 O 0.20823(17) 0.5071(3) 0.40018(16) 0.0442(8) Uani 1 1 d . . .
H2A H 0.1677 0.5168 0.3825 0.066 Uiso 1 1 calc R . .
O3 O 0.23386(12) 0.3545(2) 0.17422(12) 0.0223(5) Uani 1 1 d . . .
O4 O 0.24873(16) 0.2323(2) 0.09538(15) 0.0391(7) Uani 1 1 d . . .
H4A H 0.2896 0.2378 0.1131 0.059 Uiso 1 1 calc R . .
O5 O 0.19060(11) 0.56041(17) 0.17715(11) 0.0167(4) Uani 1 1 d . . .
O6 O 0.08726(13) 0.6184(2) 0.10973(14) 0.0319(6) Uani 1 1 d . . .
H6 H 0.0913 0.5766 0.0801 0.048 Uiso 1 1 calc R . .
O7 O 0.32854(12) 0.50897(17) 0.22831(12) 0.0205(5) Uani 1 1 d . . .
O8 O 0.44203(15) 0.5202(3) 0.27944(17) 0.0424(7) Uani 1 1 d . . .
H8A H 0.4358 0.5476 0.3142 0.064 Uiso 1 1 calc R . .
O9 O 0.06435(16) 0.4973(3) 0.2218(2) 0.0498(8) Uani 1 1 d . . .
O11 O 0.32564(19) 0.6334(3) 0.37516(17) 0.0614(11) Uani 1 1 d . . .
O12 O 0.4319(2) 0.6607(5) 0.3846(2) 0.0920(17) Uani 1 1 d . . .
O13 O 0.3766(4) 0.7589(7) 0.4336(5) 0.196(5) Uani 1 1 d . . .
O21 O 0.38639(19) 0.2934(3) 0.2299(2) 0.0587(10) Uani 1 1 d . . .
O22 O 0.3761(3) 0.1473(4) 0.1736(3) 0.0790(13) Uani 1 1 d . . .
O23 O 0.4175(2) 0.1494(3) 0.2842(3) 0.0742(13) Uani 1 1 d . . .
O31 O 0.1847(2) 0.4568(3) 0.03764(16) 0.0605(11) Uani 1 1 d . . .
O32 O 0.1118(2) 0.5601(4) -0.0254(2) 0.0777(13) Uani 1 1 d . . .
O33 O 0.2066(2) 0.5334(4) -0.0497(2) 0.0709(12) Uani 1 1 d . . .
N40 N 0.0277(6) 0.5199(8) 0.3720(5) 0.052(2) Uiso 0.530(9) 1 d P A 1
O41 O 0.0760(4) 0.5544(7) 0.3440(5) 0.075(3) Uiso 0.530(9) 1 d P A 1
O42 O 0.0600(8) 0.5052(12) 0.4352(9) 0.142(5) Uiso 0.530(9) 1 d P A 1
O43 O -0.0290(13) 0.5356(19) 0.3335(13) 0.195(9) Uiso 0.530(9) 1 d P A 1
N40A N -0.0055(9) 0.4955(12) 0.3613(8) 0.077(4) Uiso 0.470(9) 1 d P A 2
O41A O -0.0356(5) 0.4818(8) 0.3936(5) 0.073(3) Uiso 0.470(9) 1 d P A 2
O43A O 0.0033(9) 0.5631(13) 0.3103(9) 0.127(6) Uiso 0.470(9) 1 d P A 2
O42A O 0.0635(8) 0.4629(13) 0.3813(8) 0.122(5) Uiso 0.470(9) 1 d P A 2

loop_
_atom_site_aniso_label
_atom_site_aniso_U_11
_atom_site_aniso_U_22
_atom_site_aniso_U_33
_atom_site_aniso_U_23
_atom_site_aniso_U_13
_atom_site_aniso_U_12
Co1 0.0270(3) 0.0255(3) 0.0234(2) 0.00337(19) 0.00522(19) -0.00045(19)
Co2 0.0279(3) 0.0241(3) 0.0240(2) -0.0013(2) 0.00429(19) 0.0003(2)
Co3 0.0280(3) 0.0228(2) 0.0246(2) 0.00185(19) 0.00376(19) 0.00154(19)
Co4 0.0325(3) 0.0244(3) 0.0225(2) 0.00041(19) 0.0089(2) 0.0005(2)
C1 0.040(2) 0.037(2) 0.045(3) 0.0079(19) 0.013(2) -0.0009(19)
C2 0.051(3) 0.039(3) 0.061(3) 0.016(2) 0.023(2) -0.003(2)
C3 0.060(3) 0.046(3) 0.054(3) 0.023(2) 0.025(3) 0.002(2)
C4 0.052(3) 0.050(3) 0.029(2) 0.0134(19) 0.0120(19) 0.006(2)
C5 0.034(2) 0.036(2) 0.0282(19) 0.0065(16) 0.0144(16) 0.0067(17)
C6 0.041(2) 0.029(2) 0.0221(18) 0.0015(15) 0.0087(16) 0.0044(16)
C7 0.044(2) 0.033(2) 0.0238(19) 0.0051(16) 0.0010(17) 0.0001(18)
C8 0.061(3) 0.058(3) 0.028(2) 0.002(2) 0.001(2) 0.002(3)
C9 0.073(4) 0.085(4) 0.026(2) 0.009(3) -0.013(2) -0.004(3)
C10 0.055(3) 0.082(4) 0.048(3) 0.010(3) -0.015(3) 0.003(3)
C11 0.042(3) 0.057(3) 0.041(3) 0.009(2) -0.003(2) 0.005(2)
C12 0.036(2) 0.051(3) 0.040(2) 0.002(2) -0.0010(19) 0.001(2)
C13 0.038(3) 0.066(4) 0.051(3) 0.001(3) -0.013(2) -0.005(2)
C14 0.057(3) 0.058(3) 0.042(3) -0.011(2) -0.008(2) -0.010(3)
C15 0.056(3) 0.042(3) 0.033(2) -0.0050(19) 0.003(2) -0.002(2)
C16 0.036(2) 0.028(2) 0.0247(18) 0.0041(15) 0.0009(16) -0.0044(16)
C17 0.0325(19) 0.0254(18) 0.0235(18) -0.0004(14) 0.0064(15) -0.0002(15)
C18 0.037(2) 0.0211(18) 0.0311(19) 0.0041(15) 0.0125(16) 0.0035(15)
C19 0.048(3) 0.027(2) 0.051(3) -0.0002(19) 0.008(2) -0.0047(18)
C20 0.052(3) 0.027(2) 0.069(3) 0.009(2) 0.015(3) -0.005(2)
C21 0.063(3) 0.034(2) 0.050(3) 0.016(2) 0.025(2) 0.005(2)
C22 0.052(3) 0.031(2) 0.037(2) 0.0068(18) 0.014(2) 0.0051(19)
C23 0.046(2) 0.036(2) 0.026(2) -0.0066(17) 0.0082(17) 0.0004(18)
C24 0.055(3) 0.037(2) 0.044(3) -0.011(2) 0.027(2) 0.000(2)
C25 0.043(2) 0.038(2) 0.053(3) -0.003(2) 0.020(2) 0.009(2)
C26 0.034(2) 0.039(2) 0.033(2) 0.0010(18) 0.0054(17) 0.0036(18)
C27 0.0295(18) 0.0223(18) 0.0280(18) -0.0001(14) 0.0089(15) -0.0018(14)
C28 0.0283(18) 0.0235(18) 0.0203(16) 0.0030(14) 0.0024(14) 0.0025(14)
C29 0.037(2) 0.0274(19) 0.0204(17) 0.0035(14) 0.0030(15) -0.0014(16)
C30 0.052(3) 0.029(2) 0.039(2) 0.0069(18) 0.015(2) 0.0020(19)
C31 0.074(4) 0.034(2) 0.046(3) 0.013(2) 0.023(3) 0.000(2)
C32 0.070(3) 0.037(3) 0.043(3) 0.011(2) 0.023(2) -0.009(2)
C33 0.050(3) 0.036(2) 0.037(2) 0.0031(18) 0.017(2) -0.0082(19)
C34 0.040(2) 0.030(2) 0.062(3) -0.005(2) 0.012(2) -0.0018(18)
C35 0.055(3) 0.023(2) 0.086(4) -0.002(2) 0.016(3) -0.009(2)
C36 0.051(3) 0.039(3) 0.097(5) 0.005(3) 0.028(3) -0.012(2)
C37 0.042(3) 0.038(3) 0.072(3) 0.000(2) 0.022(2) -0.009(2)
C38 0.031(2) 0.0211(18) 0.041(2) -0.0026(16) 0.0041(17) -0.0021(15)
C39 0.0284(19) 0.0230(18) 0.038(2) 0.0028(16) 0.0073(16) 0.0013(15)
C40 0.036(2) 0.0242(19) 0.049(2) -0.0002(17) 0.0179(19) 0.0024(16)
C41 0.038(2) 0.043(3) 0.074(4) -0.004(2) 0.023(2) 0.002(2)
C42 0.058(4) 0.069(4) 0.109(5) -0.012(4) 0.055(4) 0.007(3)
C43 0.081(4) 0.073(4) 0.070(4) -0.018(3) 0.043(4) 0.010(3)
C44 0.062(3) 0.050(3) 0.048(3) -0.009(2) 0.026(2) 0.001(2)
N1 0.0355(18) 0.0307(17) 0.0309(17) 0.0050(14) 0.0136(14) 0.0014(14)
N2 0.0361(19) 0.0367(19) 0.0305(18) 0.0040(15) -0.0015(14) 0.0017(15)
N3 0.0319(17) 0.0335(18) 0.0285(17) 0.0035(14) 0.0009(14) 0.0002(14)
N4 0.0342(17) 0.0228(16) 0.0340(17) 0.0047(13) 0.0110(14) 0.0046(13)
N5 0.0322(17) 0.0257(16) 0.0257(15) -0.0022(12) 0.0101(13) 0.0013(13)
N6 0.0401(19) 0.0263(17) 0.0242(16) 0.0027(13) 0.0075(14) -0.0013(14)
N7 0.0339(17) 0.0230(16) 0.0354(18) -0.0018(13) 0.0060(14) -0.0049(13)
N8 0.042(2) 0.0317(19) 0.041(2) -0.0001(15) 0.0186(16) 0.0026(15)
N10 0.057(3) 0.077(3) 0.054(3) -0.030(3) 0.004(2) -0.016(3)
N20 0.038(2) 0.037(2) 0.070(3) 0.004(2) 0.018(2) 0.0115(17)
N30 0.072(3) 0.045(2) 0.0226(18) -0.0014(16) 0.0063(18) 0.001(2)
O1 0.0249(12) 0.0207(12) 0.0175(11) -0.0039(9) 0.0029(9) 0.0006(10)
O2 0.056(2) 0.0480(19) 0.0300(15) -0.0091(14) 0.0145(14) 0.0077(16)
O3 0.0225(12) 0.0292(13) 0.0147(11) 0.0004(10) 0.0041(9) -0.0049(10)
O4 0.0478(18) 0.0400(17) 0.0334(15) -0.0077(13) 0.0175(14) -0.0011(14)
O5 0.0198(11) 0.0124(10) 0.0184(11) 0.0018(9) 0.0062(9) 0.0012(8)
O6 0.0295(14) 0.0353(16) 0.0267(14) -0.0010(11) -0.0001(11) -0.0003(11)
O7 0.0279(12) 0.0132(11) 0.0225(12) 0.0018(9) 0.0100(10) 0.0023(9)
O8 0.0295(15) 0.0417(18) 0.0496(19) 0.0005(15) -0.0005(13) 0.0064(13)
O9 0.0365(17) 0.0466(19) 0.072(2) 0.0113(17) 0.0233(16) 0.0064(14)
O11 0.061(2) 0.080(3) 0.0328(17) -0.0004(17) -0.0058(16) -0.030(2)
O12 0.049(2) 0.155(5) 0.061(3) -0.025(3) -0.004(2) 0.008(3)
O13 0.177(7) 0.191(8) 0.269(10) -0.186(8) 0.146(7) -0.112(6)
O21 0.059(2) 0.0293(17) 0.103(3) 0.0024(18) 0.048(2) 0.0069(15)
O22 0.097(3) 0.063(3) 0.083(3) -0.026(2) 0.034(3) 0.002(2)
O23 0.055(2) 0.067(3) 0.096(3) 0.033(3) 0.013(2) 0.014(2)
O31 0.097(3) 0.0417(19) 0.0281(16) 0.0061(14) -0.0098(17) -0.0198(19)
O32 0.077(3) 0.086(3) 0.069(3) 0.015(2) 0.018(2) 0.031(3)
O33 0.092(3) 0.079(3) 0.047(2) 0.007(2) 0.027(2) 0.006(2)

loop_
_atom_type_symbol
_atom_type_description
_atom_type_scat_dispersion_real
_atom_type_scat_dispersion_imag
_atom_type_scat_source
C C 0.0033 0.0016 'International Tables Vol C Tables 4.2.6.8 and 6.1.1.4'
H H 0.0000 0.0000 'International Tables Vol C Tables 4.2.6.8 and 6.1.1.4'
N N 0.0061 0.0033 'International Tables Vol C Tables 4.2.6.8 and 6.1.1.4'
O O 0.0106 0.0060 'International Tables Vol C Tables 4.2.6.8 and 6.1.1.4'
Co Co 0.3494 0.9721 'International Tables Vol C Tables 4.2.6.8 and 6.1.1.4'

loop_
_geom_angle_atom_site_label_1
_geom_angle_atom_site_label_2
_geom_angle_atom_site_label_3
_geom_angle
_geom_angle_site_symmetry_1
_geom_angle_site_symmetry_3
_geom_angle_publ_flag
O1 Co1 N3 154.70(12) . . ?
O1 Co1 O9 111.71(13) . . ?
N3 Co1 O9 91.24(14) . . ?
O1 Co1 N1 75.41(12) . . ?
N3 Co1 N1 94.99(13) . . ?
O9 Co1 N1 89.66(13) . . ?
O1 Co1 O5 81.56(9) . . ?
N3 Co1 O5 109.07(11) . . ?
O9 Co1 O5 92.09(11) . . ?
N1 Co1 O5 155.82(11) . . ?
O1 Co1 O3 83.90(9) . . ?
N3 Co1 O3 75.78(11) . . ?
O9 Co1 O3 161.53(12) . . ?
N1 Co1 O3 104.31(11) . . ?
O5 Co1 O3 80.14(9) . . ?
O7 Co2 O11 108.93(14) . . ?
O7 Co2 N5 152.25(11) . . ?
O11 Co2 N5 97.37(15) . . ?
O7 Co2 O1 83.38(9) . . ?
O11 Co2 O1 93.66(12) . . ?
N5 Co2 O1 104.09(11) . . ?
O7 Co2 N7 75.56(11) . . ?
O11 Co2 N7 89.66(14) . . ?
N5 Co2 N7 96.41(13) . . ?
O1 Co2 N7 158.60(11) . . ?
O7 Co2 O5 81.22(9) . . ?
O11 Co2 O5 166.02(12) . . ?
N5 Co2 O5 74.56(10) . . ?
O1 Co2 O5 77.66(8) . . ?
N7 Co2 O5 102.43(11) . . ?
O3 Co3 O21 99.35(14) . . ?
O3 Co3 N2 153.15(12) . . ?
O21 Co3 N2 105.18(16) . . ?
O3 Co3 O7 84.13(10) . . ?
O21 Co3 O7 91.98(11) . . ?
N2 Co3 O7 105.52(12) . . ?
O3 Co3 N4 75.65(11) . . ?
O21 Co3 N4 87.88(13) . . ?
N2 Co3 N4 94.29(14) . . ?
O7 Co3 N4 159.48(11) . . ?
O3 Co3 O1 83.38(9) . . ?
O21 Co3 O1 170.82(12) . . ?
N2 Co3 O1 74.13(12) . . ?
O7 Co3 O1 79.54(9) . . ?
N4 Co3 O1 101.29(11) . . ?
O5 Co4 O31 98.14(14) . . ?
O5 Co4 N8 155.01(12) . . ?
O31 Co4 N8 105.16(16) . . ?
O5 Co4 O3 82.96(9) . . ?
O31 Co4 O3 89.18(11) . . ?
N8 Co4 O3 105.99(12) . . ?
O5 Co4 N6 75.48(11) . . ?
O31 Co4 N6 88.21(13) . . ?
N8 Co4 N6 96.09(13) . . ?
O3 Co4 N6 157.68(11) . . ?
O5 Co4 O7 83.46(9) . . ?
O31 Co4 O7 167.71(11) . . ?
N8 Co4 O7 75.72(12) . . ?
O3 Co4 O7 78.89(9) . . ?
N6 Co4 O7 103.95(11) . . ?
N1 C1 C2 122.6(5) . . ?
N1 C1 H1 118.7 . . ?
C2 C1 H1 118.7 . . ?
C3 C2 C1 118.3(5) . . ?
C3 C2 H2 120.8 . . ?
C1 C2 H2 120.8 . . ?
C2 C3 C4 119.8(4) . . ?
C2 C3 H3 120.1 . . ?
C4 C3 H3 120.1 . . ?
C3 C4 C5 118.7(4) . . ?
C3 C4 H4 120.6 . . ?
C5 C4 H4 120.6 . . ?
N1 C5 C4 122.1(4) . . ?
N1 C5 C6 116.2(3) . . ?
C4 C5 C6 121.6(4) . . ?
O1 C6 O2 112.2(3) . . ?
O1 C6 C7 107.9(3) . . ?
O2 C6 C7 106.9(3) . . ?
O1 C6 C5 108.0(3) . . ?
O2 C6 C5 109.4(3) . . ?
C7 C6 C5 112.4(3) . . ?
N2 C7 C8 121.4(4) . . ?
N2 C7 C6 115.7(3) . . ?
C8 C7 C6 122.8(4) . . ?
C7 C8 C9 118.9(5) . . ?
C7 C8 H8 120.5 . . ?
C9 C8 H8 120.5 . . ?
C10 C9 C8 119.3(5) . . ?
C10 C9 H9 120.4 . . ?
C8 C9 H9 120.4 . . ?
C11 C10 C9 119.2(5) . . ?
C11 C10 H10 120.4 . . ?
C9 C10 H10 120.4 . . ?
N2 C11 C10 121.5(5) . . ?
N2 C11 H11 119.2 . . ?
C10 C11 H11 119.2 . . ?
N3 C12 C13 122.3(5) . . ?
N3 C12 H12 118.8 . . ?
C13 C12 H12 118.8 . . ?
C14 C13 C12 119.4(5) . . ?
C14 C13 H13 120.3 . . ?
C12 C13 H13 120.3 . . ?
C13 C14 C15 119.2(5) . . ?
C13 C14 H14 120.4 . . ?
C15 C14 H14 120.4 . . ?
C14 C15 C16 119.2(5) . . ?
C14 C15 H15 120.4 . . ?
C16 C15 H15 120.4 . . ?
N3 C16 C15 121.4(4) . . ?
N3 C16 C17 115.7(3) . . ?
C15 C16 C17 122.8(4) . . ?
O3 C17 O4 112.5(3) . . ?
O3 C17 C16 110.6(3) . . ?
O4 C17 C16 107.7(3) . . ?
O3 C17 C18 107.3(3) . . ?
O4 C17 C18 109.8(3) . . ?
C16 C17 C18 108.8(3) . . ?
N4 C18 C19 122.1(4) . . ?
N4 C18 C17 115.8(3) . . ?
C19 C18 C17 122.1(4) . . ?
C18 C19 C20 118.7(4) . . ?
C18 C19 H19 120.7 . . ?
C20 C19 H19 120.7 . . ?
C21 C20 C19 119.8(4) . . ?
C21 C20 H20 120.1 . . ?
C19 C20 H20 120.1 . . ?
C20 C21 C22 118.9(4) . . ?
C20 C21 H21 120.5 . . ?
C22 C21 H21 120.5 . . ?
N4 C22 C21 121.9(4) . . ?
N4 C22 H22 119.0 . . ?
C21 C22 H22 119.0 . . ?
N5 C23 C24 122.7(4) . . ?
N5 C23 H23 118.6 . . ?
C24 C23 H23 118.6 . . ?
C25 C24 C23 118.5(4) . . ?
C25 C24 H24 120.8 . . ?
C23 C24 H24 120.8 . . ?
C24 C25 C26 119.8(4) . . ?
C24 C25 H25 120.1 . . ?
C26 C25 H25 120.1 . . ?
C25 C26 C27 118.6(4) . . ?
C25 C26 H26 120.7 . . ?
C27 C26 H26 120.7 . . ?
N5 C27 C26 121.8(4) . . ?
N5 C27 C28 115.7(3) . . ?
C26 C27 C28 122.4(3) . . ?
O5 C28 O6 110.7(3) . . ?
O5 C28 C27 109.2(3) . . ?
O6 C28 C27 106.2(3) . . ?
O5 C28 C29 108.6(3) . . ?
O6 C28 C29 109.2(3) . . ?
C27 C28 C29 112.9(3) . . ?
N6 C29 C30 122.6(4) . . ?
N6 C29 C28 116.3(3) . . ?
C30 C29 C28 121.0(4) . . ?
C31 C30 C29 118.3(4) . . ?
C31 C30 H30 120.8 . . ?
C29 C30 H30 120.8 . . ?
C32 C31 C30 119.3(4) . . ?
C32 C31 H31 120.3 . . ?
C30 C31 H31 120.3 . . ?
C31 C32 C33 118.9(4) . . ?
C31 C32 H32 120.5 . . ?
C33 C32 H32 120.5 . . ?
N6 C33 C32 122.8(5) . . ?
N6 C33 H33 118.6 . . ?
C32 C33 H33 118.6 . . ?
N7 C34 C35 122.5(5) . . ?
N7 C34 H34 118.7 . . ?
C35 C34 H34 118.7 . . ?
C36 C35 C34 119.1(5) . . ?
C36 C35 H35 120.4 . . ?
C34 C35 H35 120.4 . . ?
C35 C36 C37 119.5(5) . . ?
C35 C36 H36 120.3 . . ?
C37 C36 H36 120.3 . . ?
C38 C37 C36 117.8(5) . . ?
C38 C37 H37 121.1 . . ?
C36 C37 H37 121.1 . . ?
N7 C38 C37 122.9(4) . . ?
N7 C38 C39 115.5(3) . . ?
C37 C38 C39 121.4(4) . . ?
O7 C39 O8 111.1(3) . . ?
O7 C39 C40 108.7(3) . . ?
O8 C39 C40 107.8(3) . . ?
O7 C39 C38 108.0(3) . . ?
O8 C39 C38 109.3(3) . . ?
C40 C39 C38 112.0(3) . . ?
N8 C40 C41 122.4(4) . . ?
N8 C40 C39 115.1(3) . . ?
C41 C40 C39 122.5(4) . . ?
C42 C41 C40 117.5(5) . . ?
C42 C41 H41 121.2 . . ?
C40 C41 H41 121.2 . . ?
C43 C42 C41 120.1(5) . . ?
C43 C42 H42 120.0 . . ?
C41 C42 H42 120.0 . . ?
C44 C43 C42 120.0(5) . . ?
C44 C43 H43 120.0 . . ?
C42 C43 H43 120.0 . . ?
N8 C44 C43 120.7(5) . . ?
N8 C44 H44 119.7 . . ?
C43 C44 H44 119.7 . . ?
C5 N1 C1 118.5(4) . . ?
C5 N1 Co1 115.7(3) . . ?
C1 N1 Co1 125.7(3) . . ?
C7 N2 C11 119.6(4) . . ?
C7 N2 Co3 118.0(3) . . ?
C11 N2 Co3 122.3(3) . . ?
C16 N3 C12 118.5(4) . . ?
C16 N3 Co1 115.6(3) . . ?
C12 N3 Co1 125.9(3) . . ?
C18 N4 C22 118.5(4) . . ?
C18 N4 Co3 114.3(2) . . ?
C22 N4 Co3 127.2(3) . . ?
C27 N5 C23 118.5(3) . . ?
C27 N5 Co2 117.4(2) . . ?
C23 N5 Co2 123.6(3) . . ?
C29 N6 C33 117.9(4) . . ?
C29 N6 Co4 114.0(3) . . ?
C33 N6 Co4 127.6(3) . . ?
C38 N7 C34 118.1(4) . . ?
C38 N7 Co2 115.6(3) . . ?
C34 N7 Co2 126.3(3) . . ?
C40 N8 C44 119.4(4) . . ?
C40 N8 Co4 116.2(3) . . ?
C44 N8 Co4 124.0(3) . . ?
O13 N10 O12 120.4(6) . . ?
O13 N10 O11 118.0(6) . . ?
O12 N10 O11 121.6(5) . . ?
O23 N20 O22 122.1(5) . . ?
O23 N20 O21 118.4(5) . . ?
O22 N20 O21 119.4(5) . . ?
O32 N30 O33 124.0(5) . . ?
O32 N30 O31 118.0(5) . . ?
O33 N30 O31 118.0(5) . . ?
C6 O1 Co1 119.6(2) . . ?
C6 O1 Co2 126.0(2) . . ?
Co1 O1 Co2 103.39(10) . . ?
C6 O1 Co3 111.5(2) . . ?
Co1 O1 Co3 94.22(9) . . ?
Co2 O1 Co3 95.00(10) . . ?
C6 O2 H2A 109.5 . . ?
C17 O3 Co3 119.9(2) . . ?
C17 O3 Co4 128.6(2) . . ?
Co3 O3 Co4 99.65(10) . . ?
C17 O3 Co1 110.4(2) . . ?
Co3 O3 Co1 96.60(10) . . ?
Co4 O3 Co1 94.86(10) . . ?
C17 O4 H4A 109.5 . . ?
C28 O5 Co4 120.1(2) . . ?
C28 O5 Co1 126.4(2) . . ?
Co4 O5 Co1 101.13(9) . . ?
C28 O5 Co2 109.91(19) . . ?
Co4 O5 Co2 96.09(9) . . ?
Co1 O5 Co2 96.95(9) . . ?
C28 O6 H6 109.5 . . ?
C39 O7 Co2 118.6(2) . . ?
C39 O7 Co3 127.6(2) . . ?
Co2 O7 Co3 100.91(10) . . ?
C39 O7 Co4 110.1(2) . . ?
Co2 O7 Co4 96.84(10) . . ?
Co3 O7 Co4 96.76(10) . . ?
C39 O8 H8A 109.5 . . ?
N10 O11 Co2 130.5(4) . . ?
N20 O21 Co3 122.0(3) . . ?
N30 O31 Co4 122.3(3) . . ?
O43 N40 O42 143.3(17) . . ?
O43 N40 O41 111.2(15) . . ?
O42 N40 O41 102.8(11) . . ?
O41A N40A O43A 142.6(18) . . ?
O41A N40A O42A 119.4(17) . . ?
O43A N40A O42A 94.3(15) . . ?

loop_
_geom_bond_atom_site_label_1
_geom_bond_atom_site_label_2
_geom_bond_distance
_geom_bond_site_symmetry_2
_geom_bond_publ_flag
Co1 O1 2.066(2) . ?
Co1 N3 2.113(3) . ?
Co1 O9 2.114(3) . ?
Co1 N1 2.134(3) . ?
Co1 O5 2.134(2) . ?
Co1 O3 2.188(2) . ?
Co2 O7 2.059(2) . ?
Co2 O11 2.071(3) . ?
Co2 N5 2.103(3) . ?
Co2 O1 2.121(2) . ?
Co2 N7 2.141(3) . ?
Co2 O5 2.253(2) . ?
Co3 O3 2.035(2) . ?
Co3 O21 2.057(3) . ?
Co3 N2 2.082(3) . ?
Co3 O7 2.107(2) . ?
Co3 N4 2.157(3) . ?
Co3 O1 2.236(2) . ?
Co4 O5 2.023(2) . ?
Co4 O31 2.039(3) . ?
Co4 N8 2.085(4) . ?
Co4 O3 2.174(2) . ?
Co4 N6 2.182(3) . ?
Co4 O7 2.195(2) . ?
C1 N1 1.342(5) . ?
C1 C2 1.376(6) . ?
C1 H1 0.9300 . ?
C2 C3 1.366(8) . ?
C2 H2 0.9300 . ?
C3 C4 1.375(7) . ?
C3 H3 0.9300 . ?
C4 C5 1.379(6) . ?
C4 H4 0.9300 . ?
C5 N1 1.329(5) . ?
C5 C6 1.542(6) . ?
C6 O1 1.361(4) . ?
C6 O2 1.407(5) . ?
C6 C7 1.535(6) . ?
C7 N2 1.336(6) . ?
C7 C8 1.387(6) . ?
C8 C9 1.387(8) . ?
C8 H8 0.9300 . ?
C9 C10 1.377(9) . ?
C9 H9 0.9300 . ?
C10 C11 1.375(7) . ?
C10 H10 0.9300 . ?
C11 N2 1.352(6) . ?
C11 H11 0.9300 . ?
C12 N3 1.350(5) . ?
C12 C13 1.376(7) . ?
C12 H12 0.9300 . ?
C13 C14 1.352(8) . ?
C13 H13 0.9300 . ?
C14 C15 1.379(7) . ?
C14 H14 0.9300 . ?
C15 C16 1.397(6) . ?
C15 H15 0.9300 . ?
C16 N3 1.330(5) . ?
C16 C17 1.518(5) . ?
C17 O3 1.360(4) . ?
C17 O4 1.405(5) . ?
C17 C18 1.558(5) . ?
C18 N4 1.336(5) . ?
C18 C19 1.376(6) . ?
C19 C20 1.381(7) . ?
C19 H19 0.9300 . ?
C20 C21 1.357(7) . ?
C20 H20 0.9300 . ?
C21 C22 1.380(7) . ?
C21 H21 0.9300 . ?
C22 N4 1.349(5) . ?
C22 H22 0.9300 . ?
C23 N5 1.342(5) . ?
C23 C24 1.377(6) . ?
C23 H23 0.9300 . ?
C24 C25 1.373(7) . ?
C24 H24 0.9300 . ?
C25 C26 1.379(6) . ?
C25 H25 0.9300 . ?
C26 C27 1.391(6) . ?
C26 H26 0.9300 . ?
C27 N5 1.341(5) . ?
C27 C28 1.519(5) . ?
C28 O5 1.374(4) . ?
C28 O6 1.429(4) . ?
C28 C29 1.534(5) . ?
C29 N6 1.326(5) . ?
C29 C30 1.396(6) . ?
C30 C31 1.383(6) . ?
C30 H30 0.9300 . ?
C31 C32 1.370(7) . ?
C31 H31 0.9300 . ?
C32 C33 1.374(6) . ?
C32 H32 0.9300 . ?
C33 N6 1.349(5) . ?
C33 H33 0.9300 . ?
C34 N7 1.354(5) . ?
C34 C35 1.363(7) . ?
C34 H34 0.9300 . ?
C35 C36 1.361(8) . ?
C35 H35 0.9300 . ?
C36 C37 1.390(7) . ?
C36 H36 0.9300 . ?
C37 C38 1.386(6) . ?
C37 H37 0.9300 . ?
C38 N7 1.317(5) . ?
C38 C39 1.553(5) . ?
C39 O7 1.355(4) . ?
C39 O8 1.408(5) . ?
C39 C40 1.530(6) . ?
C40 N8 1.333(6) . ?
C40 C41 1.388(6) . ?
C41 C42 1.382(8) . ?
C41 H41 0.9300 . ?
C42 C43 1.368(9) . ?
C42 H42 0.9300 . ?
C43 C44 1.367(8) . ?
C43 H43 0.9300 . ?
C44 N8 1.358(6) . ?
C44 H44 0.9300 . ?
N10 O13 1.196(7) . ?
N10 O12 1.227(6) . ?
N10 O11 1.247(5) . ?
N20 O23 1.226(6) . ?
N20 O22 1.234(6) . ?
N20 O21 1.273(5) . ?
N30 O32 1.206(6) . ?
N30 O33 1.227(6) . ?
N30 O31 1.286(5) . ?
O2 H2A 0.8200 . ?
O4 H4A 0.8200 . ?
O6 H6 0.8200 . ?
O8 H8A 0.8200 . ?
N40 O43 1.23(3) . ?
N40 O42 1.277(17) . ?
N40 O41 1.335(13) . ?
N40A O41A 1.022(16) . ?
N40A O43A 1.39(3) . ?
N40A O42A 1.42(2) . ?
